data_1568101
loop_
_publ_author_name
'Karges, Johannes'
'Giardini, Miriam A.'
'Blacque, Olivier'
'Woodworth, Brendon'
'Siqueira-Neto, Jair L'
'Cohen, Seth M.'

_publ_section_title
;
 Enantioselective inhibition of the SARS-CoV-2 main protease with
 rhenium(i) picolinic acid complexes.
;
_journal_issue 3
_journal_name_full 'Chemical science'
_journal_page_first 711
_journal_page_last 720
_journal_paper_doi 10.1039/d2sc05473f
_journal_volume 14
_journal_year 2023
_chemical_formula_moiety 'C10 H8 N O6 Re'
_chemical_formula_sum 'C10 H8 N O6 Re'
_chemical_formula_weight 424.37
_space_group_crystal_system monoclinic
_space_group_IT_number 15
_space_group_name_Hall '-I 2ya'
_space_group_name_H-M_alt 'I 1 2/a 1'
_atom_sites_solution_hydrogens mixed
_atom_sites_solution_primary dual
_audit_creation_date 2021-05-11
_audit_creation_method
;
Olex2 1.3
(compiled 2020.11.12 svn.r5f609507 for OlexSys, GUI svn.r6272)
;
_audit_update_record
;
2022-09-06 deposited with the CCDC.	2022-12-13 downloaded from the CCDC.
;
_cell_angle_alpha 90
_cell_angle_beta 100.090(2)
_cell_angle_gamma 90
_cell_formula_units_Z 8
_cell_length_a 9.2924(2)
_cell_length_b 11.1464(3)
_cell_length_c 22.2675(6)
_cell_measurement_reflns_used 7026
_cell_measurement_temperature 160(1)
_cell_measurement_theta_max 78.6210
_cell_measurement_theta_min 4.0340
_cell_volume 2270.73(10)
_computing_cell_refinement 'CrysAlisPro 1.171.40.68a (Rigaku OD, 2019)'
_computing_data_collection 'CrysAlisPro 1.171.40.68a (Rigaku OD, 2019)'
_computing_data_reduction 'CrysAlisPro 1.171.40.68a (Rigaku OD, 2019)'
_computing_molecular_graphics 'Olex2 1.3 (Dolomanov et al., 2009)'
_computing_publication_material 'Olex2 1.3 (Dolomanov et al., 2009)'
_computing_structure_refinement 'SHELXL (Sheldrick, 2015b)'
_computing_structure_solution 'SHELXT (Sheldrick, 2015a)'
_diffrn_ambient_environment N~2~
_diffrn_ambient_temperature 160(1)
_diffrn_detector 'Hybrid Pixel Array Detector'
_diffrn_detector_area_resol_mean 5.8140
_diffrn_detector_type 'Pilatus 200K'
_diffrn_measured_fraction_theta_full 0.998
_diffrn_measured_fraction_theta_max 0.991
_diffrn_measurement_details
;
List of Runs (angles in degrees, time in seconds):

  # Type    Start    End  Width  t~exp~   \w     \q     \k     \f   Frames
#--------------------------------------------------------------------------
  1  \w     29.00 124.00   0.50    0.10    --   51.04  76.00  31.00  190
  2  \w     86.00 178.00   0.50    0.21    --  107.75  76.00  31.00  184
  3  \w     96.00 176.00   0.50    0.21    --  107.75  30.00 120.00  160
  4  \w    146.00 174.00   0.50    0.21    --  107.75  45.00-120.00   56
  5  \w    139.00 176.00   0.50    0.21    --  107.75  15.00-180.00   74
  6  \w     96.00 135.00   0.50    0.21    --  107.75  15.00-180.00   78
  7  \w     42.00  69.00   0.50    0.21    --  107.75 -94.00   0.00   54
  8  \w     46.00  91.00   0.50    0.21    --  107.75-111.00  90.00   90
  9  \w     65.00  92.00   0.50    0.21    --  107.75-111.00 120.00   54
 10  \w     36.00 101.00   0.50    0.21    --  107.75 -94.00  90.00  130
 11  \w     32.00 104.00   0.50    0.21    --  107.75 -94.00 -90.00  144
 12  \w     32.00  69.00   0.50    0.21    --  107.75 -94.00-180.00   74
 13  \w     29.00  58.00   0.50    0.21    --  107.75 -15.00-120.00   58
 14  \w    -22.00  73.00   0.50    0.10    --   51.04 -76.00 -94.00  190
 15  \w     35.00 130.00   0.50    0.21    --  107.75 -76.00 -94.00  190
 16  \w     34.00 120.00   0.50    0.21    --  107.75 -30.00 -90.00  172
 17  \w     74.00 115.00   0.50    0.21    --  107.75 -15.00-120.00   82
 18  \w    118.00 178.00   0.50    0.21    --  107.75 111.00-120.00  120
 19  \w    104.00 145.00   0.50    0.21    --  107.75 178.00 -90.00   82
 20  \w    -73.00  22.00   0.50    0.10    --  -51.04  76.00  31.00  190
 21  \w    -83.00 -12.00   0.50    0.10    --  -51.04 125.00 120.00  142
 22  \w   -108.00 -13.00   0.50    0.21    --  -86.25  76.00  31.00  190
 23  \w   -126.00 -73.00   0.50    0.10    --  -51.04-125.00   0.00  106
 24  \w   -126.00 -73.00   0.50    0.10    --  -51.04-125.00 -60.00  106
 25  \w   -126.00 -73.00   0.50    0.10    --  -51.04-125.00-180.00  106
 26  \w   -159.00 -64.00   0.50    0.21    --  -86.25 -76.00 -94.00  190
;
_diffrn_measurement_device 'four-circle diffractometer'
_diffrn_measurement_device_type 'XtaLAB Synergy, Dualflex, Pilatus 200K'
_diffrn_measurement_method '\w scans'
_diffrn_orient_matrix_type 'CrysAlisPro convention (1999,Acta A55,543-557)'
_diffrn_orient_matrix_UB_11 -0.1379261000
_diffrn_orient_matrix_UB_12 -0.0018989000
_diffrn_orient_matrix_UB_13 -0.0497794000
_diffrn_orient_matrix_UB_21 -0.0582191000
_diffrn_orient_matrix_UB_22 -0.1089874000
_diffrn_orient_matrix_UB_23 0.0310176000
_diffrn_orient_matrix_UB_31 -0.0772282000
_diffrn_orient_matrix_UB_32 0.0850608000
_diffrn_orient_matrix_UB_33 0.0386779000
_diffrn_radiation_monochromator mirror
_diffrn_radiation_probe x-ray
_diffrn_radiation_type 'Cu K\a'
_diffrn_radiation_wavelength 1.54184
_diffrn_reflns_av_R_equivalents 0.0293
_diffrn_reflns_av_unetI/netI 0.0197
_diffrn_reflns_Laue_measured_fraction_full 0.998
_diffrn_reflns_Laue_measured_fraction_max 0.991
_diffrn_reflns_limit_h_max 11
_diffrn_reflns_limit_h_min -11
_diffrn_reflns_limit_k_max 13
_diffrn_reflns_limit_k_min -13
_diffrn_reflns_limit_l_max 27
_diffrn_reflns_limit_l_min -26
_diffrn_reflns_number 10677
_diffrn_reflns_point_group_measured_fraction_full 0.998
_diffrn_reflns_point_group_measured_fraction_max 0.991
_diffrn_reflns_theta_full 67.684
_diffrn_reflns_theta_max 74.397
_diffrn_reflns_theta_min 4.033
_diffrn_source 'micro-focus sealed X-ray tube'
_diffrn_source_type 'PhotonJet (Cu) X-ray Source'
_exptl_absorpt_coefficient_mu 21.174
_exptl_absorpt_correction_T_max 0.423
_exptl_absorpt_correction_T_min 0.097
_exptl_absorpt_correction_type analytical
_exptl_absorpt_process_details
;
CrysAlisPro 1.171.40.68a (Rigaku Oxford Diffraction, 2019)
Analytical numeric absorption correction using a multifaceted crystal
model based on expressions derived by R.C. Clark & J.S. Reid.
(Clark, R. C. & Reid, J. S. (1995). Acta Cryst. A51, 887-897)
Empirical absorption correction using spherical harmonics,
 implemented in SCALE3 ABSPACK scaling algorithm.
;
_exptl_crystal_colour colourless
_exptl_crystal_density_diffrn 2.483
_exptl_crystal_description plate
_exptl_crystal_F_000 1584
_exptl_crystal_size_max 0.20
_exptl_crystal_size_mid 0.12
_exptl_crystal_size_min 0.05
_refine_diff_density_max 0.911
_refine_diff_density_min -1.486
_refine_diff_density_rms 0.139
_refine_ls_extinction_coef 0.000040(10)
_refine_ls_extinction_expression Fc^*^=kFc[1+0.001xFc^2^\l^3^/sin(2\q)]^-1/4^
_refine_ls_extinction_method 'SHELXL-2018/3 (Sheldrick 2018)'
_refine_ls_goodness_of_fit_ref 1.089
_refine_ls_hydrogen_treatment mixed
_refine_ls_matrix_type full
_refine_ls_number_parameters 173
_refine_ls_number_reflns 2298
_refine_ls_number_restraints 0
_refine_ls_restrained_S_all 1.089
_refine_ls_R_factor_all 0.0257
_refine_ls_R_factor_gt 0.0246
_refine_ls_shift/su_max 0.001
_refine_ls_shift/su_mean 0.000
_refine_ls_structure_factor_coef Fsqd
_refine_ls_weighting_details 'w=1/[\s^2^(Fo^2^)+(0.0338P)^2^+16.7274P] where P=(Fo^2^+2Fc^2^)/3'
_refine_ls_weighting_scheme calc
_refine_ls_wR_factor_gt 0.0638
_refine_ls_wR_factor_ref 0.0645
_reflns_Friedel_coverage 0.000
_reflns_number_gt 2223
_reflns_number_total 2298
_reflns_threshold_expression 'I > 2\s(I)'
_cod_data_source_file d2sc05473f2.cif
_cod_data_source_block 15
_cod_depositor_comments 'Adding full bibliography for 1568094--1568122.cif.'
_cod_original_cell_volume 2270.72(10)
_cod_database_code 1568101
_shelx_shelxl_version_number 2018/3
_shelx_space_group_comment
;
The symmetry employed for this shelxl refinement is uniquely defined
by the following loop, which should always be used as a source of
symmetry information in preference to the above space-group names.
They are only intended as comments.
;
_shelx_estimated_absorpt_t_max 0.417
_shelx_estimated_absorpt_t_min 0.101
_olex2_refinement_description
;
1. Fixed Uiso
 At 1.2 times of:
  All C(H) groups
 At 1.5 times of:
  All C(H,H,H) groups
2.a Aromatic/amide H refined with riding coordinates:
 C4(H4), C5(H5), C7(H7)
2.b Idealised Me refined as rotating group:
 C10(H10A,H10B,H10C)
;

loop_
_space_group_symop_operation_xyz
'x, y, z'
'-x+1/2, y, -z'
'x+1/2, y+1/2, z+1/2'
'-x+1, y+1/2, -z+1/2'
'-x, -y, -z'
'x-1/2, -y, z'
'-x+1/2, -y+1/2, -z+1/2'
'x, -y+1/2, z+1/2'

loop_
_atom_site_label
_atom_site_type_symbol
_atom_site_fract_x
_atom_site_fract_y
_atom_site_fract_z
_atom_site_U_iso_or_equiv
_atom_site_adp_type
_atom_site_occupancy
_atom_site_site_symmetry_order
_atom_site_calc_flag
_atom_site_refinement_flags_posn
_atom_site_refinement_flags_adp
_atom_site_refinement_flags_occupancy
_atom_site_disorder_assembly
_atom_site_disorder_group
C1 C 0.4530(5) 0.5722(5) 0.6691(2) 0.0273(10) Uani 1 1 d . . . . .
C2 C 0.6028(5) 0.3811(4) 0.7147(2) 0.0245(9) Uani 1 1 d . . . . .
C3 C 0.3325(5) 0.3897(4) 0.7240(2) 0.0214(9) Uani 1 1 d . . . . .
C4 C 0.4657(5) 0.1187(4) 0.6554(2) 0.0239(9) Uani 1 1 d . . . . .
H4 H 0.551460 0.131772 0.684844 0.029 Uiso 1 1 calc R U . . .
C5 C 0.4261(5) 0.0036(4) 0.6392(2) 0.0243(9) Uani 1 1 d . . . . .
H5 H 0.485309 -0.061131 0.656926 0.029 Uiso 1 1 calc R U . . .
C6 C 0.2988(5) -0.0204(4) 0.5967(2) 0.0244(9) Uani 1 1 d . . . . .
C7 C 0.2187(5) 0.0789(4) 0.5719(2) 0.0239(9) Uani 1 1 d . . . . .
H7 H 0.131765 0.068137 0.542885 0.029 Uiso 1 1 calc R U . . .
C8 C 0.2660(5) 0.1933(4) 0.58962(19) 0.0222(8) Uani 1 1 d . . . . .
C9 C 0.1841(5) 0.3032(4) 0.56334(19) 0.0228(8) Uani 1 1 d . . . . .
C10 C 0.2523(6) -0.1466(4) 0.5799(2) 0.0301(10) Uani 1 1 d . . . . .
H10A H 0.327033 -0.185991 0.560730 0.045 Uiso 1 1 calc R U . . .
H10B H 0.159341 -0.145501 0.551218 0.045 Uiso 1 1 calc R U . . .
H10C H 0.240117 -0.190822 0.616697 0.045 Uiso 1 1 calc R U . . .
N1 N 0.3874(4) 0.2150(3) 0.63107(16) 0.0211(7) Uani 1 1 d . . . . .
O1 O 0.4693(4) 0.6725(3) 0.67729(18) 0.0371(8) Uani 1 1 d . . . . .
O2 O 0.7037(4) 0.3679(3) 0.75191(16) 0.0296(7) Uani 1 1 d . . . . .
O3 O 0.2791(4) 0.3795(3) 0.76626(16) 0.0303(7) Uani 1 1 d . . . . .
O4 O 0.5439(4) 0.4059(3) 0.57776(17) 0.0288(8) Uani 1 1 d . . . . .
H4A H 0.506(7) 0.382(5) 0.548(3) 0.028(16) Uiso 1 1 d . . . . .
H4B H 0.590(7) 0.461(6) 0.570(3) 0.035(17) Uiso 1 1 d . . . . .
O5 O 0.0751(4) 0.2922(3) 0.52373(15) 0.0299(7) Uani 1 1 d . . . . .
O6 O 0.2363(4) 0.4048(3) 0.58531(15) 0.0247(7) Uani 1 1 d . . . . .
Re1 Re 0.42964(2) 0.40173(2) 0.65575(2) 0.02019(10) Uani 1 1 d . . . . .

loop_
_atom_site_aniso_label
_atom_site_aniso_U_11
_atom_site_aniso_U_22
_atom_site_aniso_U_33
_atom_site_aniso_U_23
_atom_site_aniso_U_13
_atom_site_aniso_U_12
C1 0.024(2) 0.037(3) 0.020(2) 0.002(2) 0.0012(17) 0.0033(19)
C2 0.029(2) 0.019(2) 0.027(2) -0.0026(17) 0.0089(19) -0.0005(17)
C3 0.021(2) 0.021(2) 0.022(2) -0.0004(16) 0.0007(17) 0.0001(16)
C4 0.0214(19) 0.029(2) 0.021(2) 0.0021(17) 0.0016(16) 0.0025(18)
C5 0.026(2) 0.023(2) 0.024(2) 0.0056(18) 0.0055(16) 0.0050(17)
C6 0.028(2) 0.027(2) 0.019(2) -0.0023(17) 0.0063(17) 0.0009(18)
C7 0.025(2) 0.027(2) 0.019(2) 0.0026(17) 0.0017(17) -0.0017(17)
C8 0.023(2) 0.027(2) 0.0167(19) -0.0001(17) 0.0022(15) -0.0008(17)
C9 0.026(2) 0.021(2) 0.021(2) 0.0001(17) 0.0033(17) -0.0006(17)
C10 0.036(3) 0.025(2) 0.029(2) -0.0006(19) 0.005(2) 0.000(2)
N1 0.0209(16) 0.0247(18) 0.0174(16) 0.0029(14) 0.0020(13) 0.0008(14)
O1 0.045(2) 0.0204(18) 0.045(2) -0.0002(15) 0.0039(17) -0.0021(15)
O2 0.0266(17) 0.0273(16) 0.0306(17) -0.0007(14) -0.0073(14) 0.0001(13)
O3 0.0333(18) 0.0321(17) 0.0275(17) -0.0013(14) 0.0112(14) -0.0002(14)
O4 0.0346(19) 0.033(2) 0.0197(18) -0.0027(14) 0.0074(15) -0.0105(15)
O5 0.0282(16) 0.0324(18) 0.0255(16) 0.0043(14) -0.0050(13) -0.0008(14)
O6 0.0253(16) 0.0248(17) 0.0217(16) 0.0010(12) -0.0022(13) 0.0019(12)
Re1 0.02125(13) 0.02124(14) 0.01736(13) 0.00049(6) 0.00139(8) -0.00011(6)

loop_
_atom_type_symbol
_atom_type_description
_atom_type_scat_dispersion_real
_atom_type_scat_dispersion_imag
_atom_type_scat_source
C C 0.0181 0.0091 'International Tables Vol C Tables 4.2.6.8 and 6.1.1.4'
H H 0.0000 0.0000 'International Tables Vol C Tables 4.2.6.8 and 6.1.1.4'
N N 0.0311 0.0180 'International Tables Vol C Tables 4.2.6.8 and 6.1.1.4'
O O 0.0492 0.0322 'International Tables Vol C Tables 4.2.6.8 and 6.1.1.4'
Re Re -5.2083 5.8923 'International Tables Vol C Tables 4.2.6.8 and 6.1.1.4'

loop_
_exptl_crystal_face_index_h
_exptl_crystal_face_index_k
_exptl_crystal_face_index_l
_exptl_crystal_face_perp_dist
-1 0 5 0.0175
1 0 -5 0.0365
-1 -1 -1 0.0939
1 1 1 0.0939
-4 5 0 0.0545
0 0 1 0.0282
5 -4 2 0.0668
-2 -1 -5 0.0744
1 -3 -5 0.0611
2 -5 2 0.0481
1 0 5 0.0558
-1 0 -5 0.0623

loop_
_geom_angle_atom_site_label_1
_geom_angle_atom_site_label_2
_geom_angle_atom_site_label_3
_geom_angle
_geom_angle_site_symmetry_1
_geom_angle_site_symmetry_3
_geom_angle_publ_flag
O1 C1 Re1 178.8(4) . . ?
O2 C2 Re1 177.2(4) . . ?
O3 C3 Re1 177.0(4) . . ?
C5 C4 H4 118.8 . . ?
N1 C4 H4 118.8 . . ?
N1 C4 C5 122.5(4) . . ?
C4 C5 H5 119.6 . . ?
C4 C5 C6 120.9(4) . . ?
C6 C5 H5 119.6 . . ?
C5 C6 C10 121.2(4) . . ?
C7 C6 C5 116.4(4) . . ?
C7 C6 C10 122.4(4) . . ?
C6 C7 H7 120.0 . . ?
C8 C7 C6 119.9(4) . . ?
C8 C7 H7 120.0 . . ?
C7 C8 C9 121.7(4) . . ?
N1 C8 C7 123.1(4) . . ?
N1 C8 C9 115.2(4) . . ?
O5 C9 C8 119.7(4) . . ?
O5 C9 O6 124.5(4) . . ?
O6 C9 C8 115.8(4) . . ?
C6 C10 H10A 109.5 . . ?
C6 C10 H10B 109.5 . . ?
C6 C10 H10C 109.5 . . ?
H10A C10 H10B 109.5 . . ?
H10A C10 H10C 109.5 . . ?
H10B C10 H10C 109.5 . . ?
C4 N1 Re1 126.7(3) . . ?
C8 N1 C4 117.3(4) . . ?
C8 N1 Re1 116.0(3) . . ?
H4A O4 H4B 106(6) . . ?
Re1 O4 H4A 118(5) . . ?
Re1 O4 H4B 124(5) . . ?
C9 O6 Re1 117.9(3) . . ?
C1 Re1 N1 173.54(17) . . ?
C1 Re1 O4 92.55(17) . . ?
C1 Re1 O6 98.79(16) . . ?
C2 Re1 C1 87.3(2) . . ?
C2 Re1 N1 98.76(16) . . ?
C2 Re1 O4 94.61(17) . . ?
C2 Re1 O6 173.55(16) . . ?
C3 Re1 C1 90.13(19) . . ?
C3 Re1 C2 84.45(19) . . ?
C3 Re1 N1 92.55(16) . . ?
C3 Re1 O4 177.12(16) . . ?
C3 Re1 O6 97.47(16) . . ?
N1 Re1 O4 84.89(14) . . ?
O6 Re1 N1 75.04(12) . . ?
O6 Re1 O4 83.18(14) . . ?

loop_
_geom_bond_atom_site_label_1
_geom_bond_atom_site_label_2
_geom_bond_distance
_geom_bond_site_symmetry_2
_geom_bond_publ_flag
C1 O1 1.138(6) . ?
C1 Re1 1.930(5) . ?
C2 O2 1.147(6) . ?
C2 Re1 1.904(5) . ?
C3 O3 1.144(6) . ?
C3 Re1 1.903(5) . ?
C4 H4 0.9500 . ?
C4 C5 1.366(7) . ?
C4 N1 1.355(6) . ?
C5 H5 0.9500 . ?
C5 C6 1.405(6) . ?
C6 C7 1.393(7) . ?
C6 C10 1.500(7) . ?
C7 H7 0.9500 . ?
C7 C8 1.382(6) . ?
C8 C9 1.505(6) . ?
C8 N1 1.349(6) . ?
C9 O5 1.227(5) . ?
C9 O6 1.294(5) . ?
C10 H10A 0.9800 . ?
C10 H10B 0.9800 . ?
C10 H10C 0.9800 . ?
N1 Re1 2.171(4) . ?
O4 H4A 0.74(7) . ?
O4 H4B 0.78(7) . ?
O4 Re1 2.189(4) . ?
O6 Re1 2.168(3) . ?

loop_
_geom_hbond_atom_site_label_D
_geom_hbond_atom_site_label_H
_geom_hbond_atom_site_label_A
_geom_hbond_distance_DH
_geom_hbond_distance_HA
_geom_hbond_distance_DA
_geom_hbond_angle_DHA
_geom_hbond_site_symmetry_A
_geom_hbond_publ_flag
O4 H4A O5 0.74(7) 1.92(7) 2.657(5) 169(7) 2_556 yes
O4 H4B O6 0.78(7) 2.01(7) 2.752(5) 157(6) 6_665 yes

loop_
_geom_torsion_atom_site_label_1
_geom_torsion_atom_site_label_2
_geom_torsion_atom_site_label_3
_geom_torsion_atom_site_label_4
_geom_torsion
_geom_torsion_site_symmetry_1
_geom_torsion_site_symmetry_2
_geom_torsion_site_symmetry_3
_geom_torsion_site_symmetry_4
_geom_torsion_publ_flag
C4 C5 C6 C7 1.0(6) . . . . ?
C4 C5 C6 C10 -178.3(4) . . . . ?
C5 C4 N1 C8 0.3(6) . . . . ?
C5 C4 N1 Re1 176.4(3) . . . . ?
C5 C6 C7 C8 -0.1(6) . . . . ?
C6 C7 C8 C9 179.0(4) . . . . ?
C6 C7 C8 N1 -0.8(7) . . . . ?
C7 C8 C9 O5 -2.3(6) . . . . ?
C7 C8 C9 O6 177.5(4) . . . . ?
C7 C8 N1 C4 0.7(6) . . . . ?
C7 C8 N1 Re1 -175.8(3) . . . . ?
C8 C9 O6 Re1 -0.3(5) . . . . ?
C9 C8 N1 C4 -179.2(4) . . . . ?
C9 C8 N1 Re1 4.3(5) . . . . ?
C10 C6 C7 C8 179.2(4) . . . . ?
N1 C4 C5 C6 -1.1(7) . . . . ?
N1 C8 C9 O5 177.5(4) . . . . ?
N1 C8 C9 O6 -2.7(5) . . . . ?
O5 C9 O6 Re1 179.5(3) . . . . ?
